data_2235431
loop_
_publ_author_name
'Akkurt, Mehmet'
'Jarrahpour, Aliasghar'
'Sharghi, Hashem'
'Chermahini, Mehdi Mohammadi'
'Shiri, Pezhman'
'B\"uy\"ukg\"ung\"or, Orhan'

_publ_section_title
;
 3,4-Dimethoxy-<i>N</i>-((<i>E</i>)-4-{[1-(prop-2-en-1-yl)-1<i>H</i>-1,2,3-triazol-4-yl]methoxy}benzylidene)aniline
;
_journal_coeditor_code GK2500
_journal_issue 7
_journal_name_full 'Acta Crystallographica Section E'
_journal_page_first o2127
_journal_paper_doi 10.1107/S1600536812026761
_journal_volume 68
_journal_year 2012
_chemical_formula_iupac 'C21 H22 N4 O3'
_chemical_formula_moiety 'C21 H22 N4 O3'
_chemical_formula_sum 'C21 H22 N4 O3'
_chemical_formula_weight 378.43
_chemical_name_systematic
;
3,4-Dimethoxy-<i>N</i>-((<i>E</i>)-4-{[1-(prop-2-en-1-yl)-1<i>H</i>-1,2,3-
triazol-4-yl]methoxy}benzylidene)aniline
;
_space_group_IT_number 2
_symmetry_cell_setting triclinic
_symmetry_space_group_name_Hall '-P 1'
_symmetry_space_group_name_H-M 'P -1'
_atom_sites_solution_hydrogens geom
_atom_sites_solution_primary direct
_atom_sites_solution_secondary difmap
_cell_angle_alpha 85.803(6)
_cell_angle_beta 80.497(6)
_cell_angle_gamma 80.434(5)
_cell_formula_units_Z 2
_cell_length_a 5.8144(4)
_cell_length_b 11.9677(8)
_cell_length_c 14.1019(10)
_cell_measurement_reflns_used 16791
_cell_measurement_temperature 296(2)
_cell_measurement_theta_max 27.30
_cell_measurement_theta_min 2.21
_cell_volume 953.30(12)
_computing_cell_refinement 'X-AREA (Stoe & Cie, 2002)'
_computing_data_collection 'X-AREA (Stoe & Cie, 2002)'
_computing_data_reduction 'X-RED32 (Stoe & Cie, 2002)'
_computing_molecular_graphics 'ORTEP-3 (Farrugia, 1997)'
_computing_publication_material 'WinGX (Farrugia, 1999)'
_computing_structure_refinement 'SHELXL97 (Sheldrick, 2008)'
_computing_structure_solution 'SHELXS97 (Sheldrick, 2008)'
_diffrn_ambient_temperature 296(2)
_diffrn_detector_area_resol_mean 6.67
_diffrn_measured_fraction_theta_full 0.991
_diffrn_measured_fraction_theta_max 0.991
_diffrn_measurement_device '2-circle goniometer'
_diffrn_measurement_device_type 'Stoe IPDS 2'
_diffrn_measurement_method '\w scans'
_diffrn_radiation_monochromator 'plane graphite'
_diffrn_radiation_type 'Mo K\a'
_diffrn_radiation_wavelength 0.71073
_diffrn_reflns_av_R_equivalents 0.0498
_diffrn_reflns_av_sigmaI/netI 0.0370
_diffrn_reflns_limit_h_max 7
_diffrn_reflns_limit_h_min -7
_diffrn_reflns_limit_k_max 15
_diffrn_reflns_limit_k_min -15
_diffrn_reflns_limit_l_max 17
_diffrn_reflns_limit_l_min -17
_diffrn_reflns_number 15258
_diffrn_reflns_reduction_process
;
;
_diffrn_reflns_theta_full 26.50
_diffrn_reflns_theta_max 26.50
_diffrn_reflns_theta_min 2.21
_exptl_absorpt_coefficient_mu 0.090
_exptl_absorpt_correction_T_max 0.981
_exptl_absorpt_correction_T_min 0.957
_exptl_absorpt_correction_type integration
_exptl_absorpt_process_details '(X-RED32; Stoe & Cie, 2002)'
_exptl_crystal_colour brown
_exptl_crystal_density_diffrn 1.318
_exptl_crystal_density_method 'Not Measured'
_exptl_crystal_description prism
_exptl_crystal_F_000 400
_exptl_crystal_size_max 0.73
_exptl_crystal_size_mid 0.41
_exptl_crystal_size_min 0.21
_refine_diff_density_max 0.143
_refine_diff_density_min -0.177
_refine_ls_extinction_method none
_refine_ls_goodness_of_fit_ref 1.036
_refine_ls_hydrogen_treatment constr
_refine_ls_matrix_type full
_refine_ls_number_parameters 253
_refine_ls_number_reflns 3919
_refine_ls_number_restraints 0
_refine_ls_restrained_S_all 1.036
_refine_ls_R_factor_all 0.0620
_refine_ls_R_factor_gt 0.0406
_refine_ls_shift/su_max 0.000
_refine_ls_shift/su_mean 0.000
_refine_ls_structure_factor_coef Fsqd
_refine_ls_weighting_details 'calc w=1/[\s^2^(Fo^2^)+(0.0603P)^2^] where P=(Fo^2^+2Fc^2^)/3'
_refine_ls_weighting_scheme calc
_refine_ls_wR_factor_gt 0.0992
_refine_ls_wR_factor_ref 0.1070
_reflns_number_gt 2795
_reflns_number_total 3919
_reflns_threshold_expression I>2\s(I)
_cod_data_source_file gk2500.cif
_cod_data_source_block I
_cod_database_code 2235431
_cod_database_fobs_code 2235431

loop_
_symmetry_equiv_pos_site_id
_symmetry_equiv_pos_as_xyz
1 x,y,z
2 -x,-y,-z

loop_
_atom_site_aniso_label
_atom_site_aniso_U_11
_atom_site_aniso_U_22
_atom_site_aniso_U_33
_atom_site_aniso_U_12
_atom_site_aniso_U_13
_atom_site_aniso_U_23
O1 0.0606(6) 0.0700(7) 0.0781(8) 0.0077(5) -0.0144(6) 0.0221(6)
O2 0.0562(6) 0.0660(6) 0.0546(7) 0.0023(5) -0.0065(5) 0.0151(5)
O3 0.0753(7) 0.0498(5) 0.0673(7) -0.0155(5) -0.0325(6) 0.0124(5)
N1 0.0600(7) 0.0532(6) 0.0553(8) -0.0148(5) -0.0159(6) 0.0100(6)
N2 0.0519(7) 0.0592(7) 0.0563(8) -0.0087(5) -0.0153(6) 0.0104(6)
N3 0.0569(8) 0.0777(9) 0.0704(9) -0.0128(6) -0.0112(7) 0.0244(7)
N4 0.0511(7) 0.0728(8) 0.0710(9) -0.0081(6) -0.0111(6) 0.0185(7)
C1 0.0548(8) 0.0477(7) 0.0528(8) -0.0149(6) -0.0180(6) 0.0053(6)
C2 0.0505(8) 0.0608(8) 0.0587(9) -0.0154(7) -0.0097(7) 0.0033(7)
C3 0.0459(7) 0.0590(8) 0.0685(10) -0.0034(6) -0.0123(7) -0.0003(7)
C4 0.0514(8) 0.0505(7) 0.0571(9) -0.0059(6) -0.0183(6) 0.0066(7)
C5 0.0496(7) 0.0528(7) 0.0479(8) -0.0092(6) -0.0148(6) 0.0040(6)
C6 0.0493(7) 0.0500(7) 0.0538(9) -0.0045(6) -0.0158(6) 0.0039(6)
C7 0.0631(10) 0.0586(9) 0.0952(14) 0.0050(7) -0.0242(9) 0.0085(9)
C8 0.0573(9) 0.0723(10) 0.0603(10) -0.0005(7) -0.0056(7) 0.0072(8)
C9 0.0585(8) 0.0535(8) 0.0524(9) -0.0174(6) -0.0138(7) 0.0070(6)
C10 0.0540(8) 0.0515(7) 0.0457(8) -0.0107(6) -0.0083(6) 0.0052(6)
C11 0.0584(8) 0.0516(7) 0.0599(9) -0.0183(6) -0.0156(7) 0.0094(7)
C12 0.0539(8) 0.0539(8) 0.0611(9) -0.0143(6) -0.0191(7) 0.0072(7)
C13 0.0539(8) 0.0476(7) 0.0478(8) -0.0083(6) -0.0112(6) 0.0054(6)
C14 0.0597(8) 0.0498(7) 0.0565(9) -0.0184(6) -0.0154(7) 0.0062(7)
C15 0.0536(8) 0.0573(8) 0.0529(9) -0.0147(6) -0.0167(6) 0.0060(7)
C16 0.0618(9) 0.0590(8) 0.0662(10) -0.0142(7) -0.0253(7) 0.0123(7)
C17 0.0522(8) 0.0542(7) 0.0512(8) -0.0095(6) -0.0124(6) 0.0046(6)
C18 0.0496(8) 0.0582(8) 0.0554(9) -0.0111(6) -0.0094(6) 0.0083(7)
C19 0.0655(9) 0.0647(9) 0.0701(11) -0.0091(7) -0.0285(8) 0.0174(8)
C20 0.0631(9) 0.0614(9) 0.0583(10) 0.0010(7) -0.0173(7) -0.0014(8)
C21 0.0779(11) 0.0622(9) 0.0745(12) -0.0105(8) -0.0244(9) 0.0093(9)

loop_
_atom_site_type_symbol
_atom_site_label
_atom_site_fract_x
_atom_site_fract_y
_atom_site_fract_z
_atom_site_U_iso_or_equiv
_atom_site_thermal_displace_type
_atom_site_calc_flag
_atom_site_refinement_flags
_atom_site_occupancy
O O1 -0.04640(19) 0.88296(10) 0.07531(10) 0.0725(4) Uani d . 1.000
O O2 0.35022(17) 0.75647(9) 0.03759(8) 0.0615(4) Uani d . 1.000
O O3 0.67186(18) 0.09568(8) 0.56736(8) 0.0618(4) Uani d . 1.000
N N1 0.1657(2) 0.50851(10) 0.32214(9) 0.0553(4) Uani d . 1.000
N N2 1.0236(2) -0.14989(10) 0.76913(9) 0.0557(4) Uani d . 1.000
N N3 0.7884(2) -0.14280(12) 0.78848(11) 0.0693(5) Uani d . 1.000
N N4 0.6981(2) -0.05436(12) 0.73864(11) 0.0661(5) Uani d . 1.000
C C1 0.1137(2) 0.60697(11) 0.26194(11) 0.0503(4) Uani d . 1.000
C C2 -0.1013(2) 0.67614(12) 0.28129(11) 0.0561(5) Uani d . 1.000
C C3 -0.1602(3) 0.77029(13) 0.22197(12) 0.0581(5) Uani d . 1.000
C C4 -0.0060(2) 0.79558(11) 0.14080(11) 0.0526(5) Uani d . 1.000
C C5 0.2124(2) 0.72537(11) 0.12021(10) 0.0495(4) Uani d . 1.000
C C6 0.2718(2) 0.63275(11) 0.17977(11) 0.0508(4) Uani d . 1.000
C C7 -0.2711(3) 0.95187(13) 0.08467(16) 0.0732(6) Uani d . 1.000
C C8 0.5684(3) 0.68677(14) 0.00812(13) 0.0653(6) Uani d . 1.000
C C9 0.3712(3) 0.48356(12) 0.34398(11) 0.0537(5) Uani d . 1.000
C C10 0.4505(2) 0.38187(12) 0.40066(11) 0.0504(4) Uani d . 1.000
C C11 0.6468(2) 0.37782(12) 0.44608(12) 0.0554(5) Uani d . 1.000
C C12 0.7232(2) 0.28590(12) 0.50323(11) 0.0550(5) Uani d . 1.000
C C13 0.6079(2) 0.19201(11) 0.51366(11) 0.0497(4) Uani d . 1.000
C C14 0.4171(2) 0.19244(12) 0.46571(11) 0.0539(5) Uani d . 1.000
C C15 0.3388(2) 0.28612(12) 0.41111(11) 0.0534(5) Uani d . 1.000
C C16 0.8385(3) 0.10194(13) 0.62971(13) 0.0608(5) Uani d . 1.000
C C17 0.8768(2) -0.00575(12) 0.68750(11) 0.0523(4) Uani d . 1.000
C C18 1.0838(2) -0.06698(12) 0.70649(11) 0.0545(5) Uani d . 1.000
C C19 1.1770(3) -0.23609(13) 0.81922(14) 0.0659(6) Uani d . 1.000
C C20 1.1179(3) -0.35129(13) 0.81555(13) 0.0613(5) Uani d . 1.000
C C21 1.1076(3) -0.42391(14) 0.88837(14) 0.0708(6) Uani d . 1.000
H H2 -0.20840 0.65930 0.33500 0.0670 Uiso c R 1.000
H H3 -0.30470 0.81690 0.23690 0.0700 Uiso c R 1.000
H H6 0.41750 0.58680 0.16560 0.0610 Uiso c R 1.000
H H7A -0.30230 0.98770 0.14520 0.0880 Uiso c R 1.000
H H7B -0.38990 0.90580 0.08210 0.0880 Uiso c R 1.000
H H7C -0.27330 1.00890 0.03310 0.0880 Uiso c R 1.000
H H8A 0.54070 0.61200 -0.00200 0.0780 Uiso c R 1.000
H H8B 0.66660 0.68280 0.05710 0.0780 Uiso c R 1.000
H H8C 0.64580 0.71830 -0.05080 0.0780 Uiso c R 1.000
H H9 0.47820 0.53310 0.32260 0.0640 Uiso c R 1.000
H H11 0.72860 0.43920 0.43750 0.0660 Uiso c R 1.000
H H12 0.85140 0.28650 0.53480 0.0660 Uiso c R 1.000
H H14 0.34230 0.12890 0.47070 0.0650 Uiso c R 1.000
H H15 0.20890 0.28590 0.38050 0.0640 Uiso c R 1.000
H H16A 0.78020 0.16410 0.67210 0.0730 Uiso c R 1.000
H H16B 0.98690 0.11620 0.59190 0.0730 Uiso c R 1.000
H H18 1.23550 -0.05380 0.68110 0.0650 Uiso c R 1.000
H H19A 1.16170 -0.21710 0.88590 0.0790 Uiso c R 1.000
H H19B 1.34010 -0.23560 0.79000 0.0790 Uiso c R 1.000
H H20 1.08630 -0.37280 0.75750 0.0740 Uiso c R 1.000
H H21A 1.13830 -0.40490 0.94730 0.0850 Uiso c R 1.000
H H21B 1.06940 -0.49510 0.88170 0.0850 Uiso c R 1.000

loop_
_atom_type_symbol
_atom_type_description
_atom_type_scat_dispersion_real
_atom_type_scat_dispersion_imag
_atom_type_scat_source
C C 0.0033 0.0016 ' International Tables Vol C Tables 4.2.6.8 and 6.1.1.4'
H H 0.0000 0.0000 ' International Tables Vol C Tables 4.2.6.8 and 6.1.1.4'
N N 0.0061 0.0033 ' International Tables Vol C Tables 4.2.6.8 and 6.1.1.4'
O O 0.0106 0.0060 ' International Tables Vol C Tables 4.2.6.8 and 6.1.1.4'

loop_
_exptl_crystal_face_index_h
_exptl_crystal_face_index_k
_exptl_crystal_face_index_l
_exptl_crystal_face_perp_dist
0 0 1 0.1020
1 -6 3 0.1330
0 1 0 0.1220
-6 -3 -1 0.3670
4 3 -3 0.3190
0 1 -4 0.1190
6 -2 -5 0.2730
0 -1 -5 0.1090
-3 -2 -6 0.3170
1 -8 -2 0.1420

loop_
_geom_angle_atom_site_label_1
_geom_angle_atom_site_label_2
_geom_angle_atom_site_label_3
_geom_angle
_geom_angle_publ_flag
C4 O1 C7 119.09(13) no
C5 O2 C8 118.37(12) no
C13 O3 C16 116.35(11) no
C1 N1 C9 118.68(12) no
N3 N2 C18 110.57(12) no
N3 N2 C19 120.68(13) no
C18 N2 C19 128.62(13) no
N2 N3 N4 107.23(12) no
N3 N4 C17 108.59(12) no
N1 C1 C2 119.65(13) no
N1 C1 C6 121.52(11) no
C2 C1 C6 118.75(13) no
C1 C2 C3 120.94(14) no
C2 C3 C4 120.51(14) no
O1 C4 C3 126.10(13) no
O1 C4 C5 114.93(13) no
C3 C4 C5 118.95(13) no
O2 C5 C4 114.42(12) no
O2 C5 C6 125.10(12) no
C4 C5 C6 120.47(13) no
C1 C6 C5 120.36(12) no
N1 C9 C10 124.02(14) no
C9 C10 C11 119.63(13) no
C9 C10 C15 122.79(13) no
C11 C10 C15 117.58(13) no
C10 C11 C12 121.91(13) no
C11 C12 C13 119.56(12) no
O3 C13 C12 124.27(12) no
O3 C13 C14 116.29(12) no
C12 C13 C14 119.44(13) no
C13 C14 C15 120.28(12) no
C10 C15 C14 121.14(12) no
O3 C16 C17 109.84(12) no
N4 C17 C16 123.06(13) no
N4 C17 C18 108.21(13) no
C16 C17 C18 128.49(13) no
N2 C18 C17 105.40(12) no
N2 C19 C20 112.12(14) no
C19 C20 C21 123.90(17) no
C1 C2 H2 120.00 no
C3 C2 H2 120.00 no
C2 C3 H3 120.00 no
C4 C3 H3 120.00 no
C1 C6 H6 120.00 no
C5 C6 H6 120.00 no
O1 C7 H7A 109.00 no
O1 C7 H7B 109.00 no
O1 C7 H7C 109.00 no
H7A C7 H7B 109.00 no
H7A C7 H7C 109.00 no
H7B C7 H7C 110.00 no
O2 C8 H8A 109.00 no
O2 C8 H8B 109.00 no
O2 C8 H8C 109.00 no
H8A C8 H8B 110.00 no
H8A C8 H8C 109.00 no
H8B C8 H8C 109.00 no
N1 C9 H9 118.00 no
C10 C9 H9 118.00 no
C10 C11 H11 119.00 no
C12 C11 H11 119.00 no
C11 C12 H12 120.00 no
C13 C12 H12 120.00 no
C13 C14 H14 120.00 no
C15 C14 H14 120.00 no
C10 C15 H15 119.00 no
C14 C15 H15 119.00 no
O3 C16 H16A 110.00 no
O3 C16 H16B 110.00 no
C17 C16 H16A 110.00 no
C17 C16 H16B 110.00 no
H16A C16 H16B 108.00 no
N2 C18 H18 127.00 no
C17 C18 H18 127.00 no
N2 C19 H19A 109.00 no
N2 C19 H19B 109.00 no
C20 C19 H19A 109.00 no
C20 C19 H19B 109.00 no
H19A C19 H19B 108.00 no
C19 C20 H20 118.00 no
C21 C20 H20 118.00 no
C20 C21 H21A 120.00 no
C20 C21 H21B 120.00 no
H21A C21 H21B 120.00 no

loop_
_geom_bond_atom_site_label_1
_geom_bond_atom_site_label_2
_geom_bond_distance
_geom_bond_publ_flag
O1 C4 1.3603(19) no
O1 C7 1.416(2) no
O2 C5 1.3658(17) no
O2 C8 1.415(2) no
O3 C13 1.3651(17) no
O3 C16 1.426(2) no
N1 C1 1.4215(18) no
N1 C9 1.265(2) no
N2 N3 1.3392(17) no
N2 C18 1.3313(19) no
N2 C19 1.468(2) no
N3 N4 1.311(2) no
N4 C17 1.3528(19) no
C1 C2 1.3780(18) no
C1 C6 1.405(2) no
C2 C3 1.384(2) no
C3 C4 1.381(2) no
C4 C5 1.4008(18) no
C5 C6 1.3732(19) no
C9 C10 1.458(2) no
C10 C11 1.3906(18) no
C10 C15 1.3956(19) no
C11 C12 1.372(2) no
C12 C13 1.3883(19) no
C13 C14 1.3904(18) no
C14 C15 1.370(2) no
C16 C17 1.478(2) no
C17 C18 1.3572(18) no
C19 C20 1.482(2) no
C20 C21 1.296(3) no
C2 H2 0.9300 no
C3 H3 0.9300 no
C6 H6 0.9300 no
C7 H7A 0.9600 no
C7 H7B 0.9600 no
C7 H7C 0.9600 no
C8 H8A 0.9600 no
C8 H8B 0.9600 no
C8 H8C 0.9600 no
C9 H9 0.9300 no
C11 H11 0.9300 no
C12 H12 0.9300 no
C14 H14 0.9300 no
C15 H15 0.9300 no
C16 H16A 0.9700 no
C16 H16B 0.9700 no
C18 H18 0.9300 no
C19 H19A 0.9700 no
C19 H19B 0.9700 no
C20 H20 0.9300 no
C21 H21A 0.9300 no
C21 H21B 0.9300 no

loop_
_geom_hbond_atom_site_label_D
_geom_hbond_atom_site_label_H
_geom_hbond_atom_site_label_A
_geom_hbond_site_symmetry_A
_geom_hbond_distance_DH
_geom_hbond_distance_HA
_geom_hbond_distance_DA
_geom_hbond_angle_DHA
_geom_hbond_publ_flag
C19 H19A O2 1_646 0.97 2.54 3.385(2) 146 yes
C16 H16A Cg2 2_666 0.97 2.87 3.6647(18) 140 yes

loop_
_geom_torsion_atom_site_label_1
_geom_torsion_atom_site_label_2
_geom_torsion_atom_site_label_3
_geom_torsion_atom_site_label_4
_geom_torsion
_geom_torsion_publ_flag
C7 O1 C4 C5 173.80(13) no
C7 O1 C4 C3 -4.8(2) no
C8 O2 C5 C6 2.3(2) no
C8 O2 C5 C4 -176.48(13) no
C16 O3 C13 C12 12.0(2) no
C16 O3 C13 C14 -169.30(13) no
C13 O3 C16 C17 176.09(12) no
C1 N1 C9 C10 -176.54(14) no
C9 N1 C1 C2 -139.67(14) no
C9 N1 C1 C6 43.7(2) no
C18 N2 N3 N4 -0.57(17) no
N3 N2 C19 C20 50.9(2) no
C18 N2 C19 C20 -133.53(16) no
C19 N2 N3 N4 175.73(14) no
C19 N2 C18 C17 -175.21(14) no
N3 N2 C18 C17 0.71(17) no
N2 N3 N4 C17 0.19(17) no
N3 N4 C17 C18 0.25(18) no
N3 N4 C17 C16 -174.51(15) no
C6 C1 C2 C3 -0.9(2) no
C2 C1 C6 C5 0.1(2) no
N1 C1 C2 C3 -177.66(13) no
N1 C1 C6 C5 176.80(12) no
C1 C2 C3 C4 1.3(2) no
C2 C3 C4 O1 177.60(14) no
C2 C3 C4 C5 -0.9(2) no
O1 C4 C5 C6 -178.56(12) no
O1 C4 C5 O2 0.26(17) no
C3 C4 C5 O2 178.94(13) no
C3 C4 C5 C6 0.1(2) no
C4 C5 C6 C1 0.3(2) no
O2 C5 C6 C1 -178.40(12) no
N1 C9 C10 C15 20.6(2) no
N1 C9 C10 C11 -160.07(15) no
C9 C10 C15 C14 -179.39(14) no
C9 C10 C11 C12 177.46(14) no
C11 C10 C15 C14 1.3(2) no
C15 C10 C11 C12 -3.2(2) no
C10 C11 C12 C13 2.5(2) no
C11 C12 C13 C14 0.2(2) no
C11 C12 C13 O3 178.86(14) no
C12 C13 C14 C15 -2.1(2) no
O3 C13 C14 C15 179.18(13) no
C13 C14 C15 C10 1.3(2) no
O3 C16 C17 N4 -51.4(2) no
O3 C16 C17 C18 134.98(16) no
N4 C17 C18 N2 -0.58(17) no
C16 C17 C18 N2 173.81(15) no
N2 C19 C20 C21 -137.14(18) no

loop_
_cod_related_entry_id
_cod_related_entry_database
_cod_related_entry_code
1 ChemSpider 30657864
